data_9004039
loop_
_publ_author_name
'Forbes, T. Z.'
'Burns, P. C.'

_publ_section_title
;Ba(NpO2)(PO4)(H2O), its relationship to the uranophane group, and
 implications for Np incorporation in uranyl minerals
;
_journal_name_full 'American Mineralogist'
_journal_page_first 1089
_journal_page_last 1093
_journal_paper_doi 10.2138/am.2006.2132
_journal_volume 91
_journal_year 2006
_chemical_formula_structural Ba(NpO2)(PO4)(H2O)
_chemical_formula_sum 'Ba H2 Np O7 P'
_space_group_IT_number 14
_symmetry_space_group_name_Hall '-P 2yn'
_symmetry_space_group_name_H-M 'P 1 21/n 1'
_cell_angle_alpha 90
_cell_angle_beta 105.02
_cell_angle_gamma 90
_cell_length_a 6.905
_cell_length_b 7.108
_cell_length_c 13.321
_cell_formula_units_Z 4
_cell_volume 631.468
_database_code_amcsd 0004163
_exptl_crystal_density_diffrn 5.462
_cod_original_formula_sum 'Ba Np P O7 H2'
_cod_database_code 9004039
_amcsd_formula_title Ba(NpO2)(PO4)(H2O)

loop_
_space_group_symop_operation_xyz
x,y,z
1/2+x,1/2-y,1/2+z
1/2-x,1/2+y,1/2-z
-x,-y,-z

loop_
_atom_site_aniso_label
_atom_site_aniso_U_11
_atom_site_aniso_U_22
_atom_site_aniso_U_33
_atom_site_aniso_U_12
_atom_site_aniso_U_13
_atom_site_aniso_U_23
Ba 0.01700 0.01300 0.01800 0.00000 0.00500 0.00200
Np 0.01200 0.00800 0.00800 0.00000 0.00100 -0.00100
P 0.01500 0.00800 0.00800 0.00100 0.00100 0.00000
O1 0.02300 0.00800 0.01000 0.00200 0.00000 0.00500
O2 0.02500 0.00600 0.00600 0.00000 -0.00100 -0.00200
O3 0.01500 0.02000 0.01400 0.00100 0.00700 0.00200
O4 0.01600 0.01400 0.00600 -0.00100 0.00300 0.00300
O5 0.01700 0.02000 0.00800 -0.00200 0.00100 0.00100
O6 0.01700 0.01900 0.02500 0.00000 0.01300 0.00100
O7 0.03800 0.02100 0.05800 0.00400 0.01600 0.00300

loop_
_atom_site_label
_atom_site_fract_x
_atom_site_fract_y
_atom_site_fract_z
_atom_site_U_iso_or_equiv
Ba 0.21540 0.44010 0.14330 0.01600
Np 0.70310 0.76430 0.17660 0.01000
P 0.84300 0.77920 0.42260 0.01100
O1 0.71880 0.09990 0.14510 0.01400
O2 0.63830 0.43210 0.16080 0.01300
O3 0.81810 0.33730 0.02640 0.01600
O4 0.94870 0.71230 0.69730 0.01600
O5 0.55400 0.74340 0.99610 0.01600
O6 0.96200 0.72960 0.16520 0.01900
O7 0.15970 0.06140 0.12510 0.03800
H7A 0.23200 0.95700 0.10100 0.05000
H7B 0.18400 0.07900 0.07000 0.05000

loop_
_cod_related_entry_id
_cod_related_entry_database
_cod_related_entry_code
1 AMCSD 0004163
